data_1517528
loop_
_publ_author_name
'Bill, Nathan L.'
'Ishida, Masatoshi'
'Kawashima, Yuki'
'Ohkubo, Kei'
'Sung, Young Mo'
'Lynch, Vincent M.'
'Lim, Jong Min'
'Kim, Dongho'
'Sessler, Jonathan L.'
'Fukuzumi, Shunichi'

_publ_section_title
;
 Long-lived charge-separated states produced in supramolecular complexes
 between anionic and cationic porphyrins
;
_journal_issue 10
_journal_name_full 'Chemical Science'
_journal_page_first 3888
_journal_paper_doi 10.1039/C4SC00803K
_journal_volume 5
_journal_year 2014
_chemical_formula_moiety
;
2 C42 H30 N4 S8, C44 H24 N4 S4 O12, 3 Zn, 
 3 C2 H6 O, C6 H14
;
_chemical_formula_sum 'C140 H116 N12 O15 S20 Zn3'
_chemical_formula_weight 3043.76
_chemical_name_systematic
;
 ?
;
_space_group_IT_number 2
_symmetry_cell_setting triclinic
_symmetry_space_group_name_Hall '-P 1'
_symmetry_space_group_name_H-M 'P -1'
_atom_sites_solution_hydrogens geom
_atom_sites_solution_primary direct
_atom_sites_solution_secondary difmap
_audit_creation_method SHELXL-97
_cell_angle_alpha 101.781(3)
_cell_angle_beta 102.522(3)
_cell_angle_gamma 97.189(4)
_cell_formula_units_Z 1
_cell_length_a 10.7122(5)
_cell_length_b 16.4862(9)
_cell_length_c 19.4020(10)
_cell_measurement_reflns_used 5892
_cell_measurement_temperature 153(2)
_cell_measurement_theta_max 19.7
_cell_measurement_theta_min 2.2
_cell_volume 3222.6(3)
_computing_cell_refinement 'Apex II release 2010, Bruker AXS, Inc.'
_computing_data_collection 'Apex II release 2010, Bruker AXS, Inc.'
_computing_data_reduction 'Apex II release 2010, Bruker AXS, Inc.'
_computing_molecular_graphics 'XP SHELXTL/PC, Siemens Analytical'
_computing_structure_refinement 'XL SHELXTL/PC, Siemens Analytical'
_computing_structure_solution
;

SIR97 - Altomare A., Burla M.C., Camalli M., Cascarano G.L., Giacovazzo C., 
Guagliardi A., Moliterni A.G.G., Polidori G.,Spagna R.
;
_diffrn_ambient_temperature 153(2)
_diffrn_measured_fraction_theta_full 0.952
_diffrn_measured_fraction_theta_max 0.952
_diffrn_measurement_device_type 'Nonius Kappa CCD with Bruker Apex II detector'
_diffrn_measurement_method '\w and \f-scans'
_diffrn_radiation_monochromator graphite
_diffrn_radiation_source 'fine-focus sealed tube'
_diffrn_radiation_type MoK\a
_diffrn_radiation_wavelength 0.71073
_diffrn_reflns_av_R_equivalents 0.0000
_diffrn_reflns_av_sigmaI/netI 0.1120
_diffrn_reflns_limit_h_max 12
_diffrn_reflns_limit_h_min -12
_diffrn_reflns_limit_k_max 19
_diffrn_reflns_limit_k_min -19
_diffrn_reflns_limit_l_max 23
_diffrn_reflns_limit_l_min 0
_diffrn_reflns_number 10792
_diffrn_reflns_theta_full 25.00
_diffrn_reflns_theta_max 25.00
_diffrn_reflns_theta_min 1.11
_exptl_absorpt_coefficient_mu 0.950
_exptl_absorpt_correction_T_max 1.00
_exptl_absorpt_correction_T_min 0.864
_exptl_absorpt_correction_type multi-scan
_exptl_absorpt_process_details
;
SADABS.
;
_exptl_crystal_colour 'dark green'
_exptl_crystal_density_diffrn 1.568
_exptl_crystal_density_method 'not measured'
_exptl_crystal_description needle
_exptl_crystal_F_000 1570
_exptl_crystal_size_max 0.65
_exptl_crystal_size_mid 0.19
_exptl_crystal_size_min 0.16
_platon_squeeze_details
;
;
_refine_diff_density_max 2.005
_refine_diff_density_min -1.072
_refine_diff_density_rms 0.108
_refine_ls_extinction_method none
_refine_ls_goodness_of_fit_ref 1.132
_refine_ls_hydrogen_treatment constr
_refine_ls_matrix_type full
_refine_ls_number_parameters 846
_refine_ls_number_reflns 10792
_refine_ls_number_restraints 100
_refine_ls_restrained_S_all 1.159
_refine_ls_R_factor_all 0.1322
_refine_ls_R_factor_gt 0.0666
_refine_ls_shift/su_max 0.025
_refine_ls_shift/su_mean 0.000
_refine_ls_structure_factor_coef Fsqd
_refine_ls_weighting_details 'calc w=1/[\s^2^(Fo^2^)+(0.0742P)^2^+0.0536P] where P=(Fo^2^+2Fc^2^)/3'
_refine_ls_weighting_scheme calc
_refine_ls_wR_factor_gt 0.1555
_refine_ls_wR_factor_ref 0.1738
_reflns_number_gt 6159
_reflns_number_total 10792
_reflns_threshold_expression >2sigma(I)
_cod_duplicate_entry 1516463
_cod_data_source_file c4sc00803k2.cif
_cod_data_source_block shelxl
_cod_depositor_comments
;
The following automatic conversions were performed:

'_symmetry_cell_setting' value 'Triclinic' changed to 'triclinic'
according to
/usr/data/users/saulius/crontab/automatic-downloads/current/RSC/lib/dictionaries/cif_core.dic
dictionary named 'cif_core.dic' version 2.4.2 from 2011-04-26.

Automatic conversion script
Id: cif_fix_values 2281 2013-09-26 08:29:07Z andrius 
;
_cod_original_sg_symbol_H-M P-1
_cod_database_code 1517528

loop_
_symmetry_equiv_pos_as_xyz
'x, y, z'
'-x, -y, -z'

loop_
_atom_site_label
_atom_site_type_symbol
_atom_site_fract_x
_atom_site_fract_y
_atom_site_fract_z
_atom_site_U_iso_or_equiv
_atom_site_adp_type
_atom_site_occupancy
_atom_site_symmetry_multiplicity
_atom_site_calc_flag
_atom_site_refinement_flags
_atom_site_disorder_assembly
_atom_site_disorder_group
C1 C 0.7869(6) 0.8836(4) 0.2232(3) 0.0283(15) Uani 1 1 d . . .
C2 C 0.8011(6) 0.9000(3) 0.1551(3) 0.0246(14) Uani 1 1 d . . .
H2 H 0.8000 0.8590 0.1126 0.030 Uiso 1 1 calc R . .
C3 C 0.8164(6) 0.9842(3) 0.1624(3) 0.0274(15) Uani 1 1 d . . .
H3 H 0.8277 1.0134 0.1261 0.033 Uiso 1 1 calc R . .
C4 C 0.8124(6) 1.0214(3) 0.2360(3) 0.0270(15) Uani 1 1 d . . .
C5 C 0.8193(6) 1.1079(3) 0.2658(3) 0.0275(15) Uani 1 1 d . . .
C6 C 0.8283(6) 1.1459(3) 0.3383(3) 0.0306(16) Uani 1 1 d . . .
C7 C 0.8158(6) 1.2327(3) 0.3660(3) 0.0313(16) Uani 1 1 d . . .
H7 H 0.8028 1.2739 0.3387 0.038 Uiso 1 1 calc R . .
C8 C 0.8262(6) 1.2434(4) 0.4380(3) 0.0342(16) Uani 1 1 d . . .
H8 H 0.8231 1.2940 0.4709 0.041 Uiso 1 1 calc R . .
C9 C 0.8429(7) 1.1647(4) 0.4557(3) 0.0365(17) Uani 1 1 d . . .
C10 C 0.8550(7) 1.1484(4) 0.5248(3) 0.0415(18) Uani 1 1 d . . .
C11 C 0.8591(8) 1.0682(4) 0.5401(3) 0.047(2) Uani 1 1 d . . .
C12 C 0.8932(7) 1.0536(4) 0.6114(3) 0.0446(19) Uani 1 1 d . . .
H12 H 0.9220 1.0955 0.6558 0.053 Uiso 1 1 calc R . .
C13 C 0.8771(7) 0.9699(4) 0.6044(3) 0.0444(19) Uani 1 1 d . . .
H13 H 0.8935 0.9418 0.6427 0.053 Uiso 1 1 calc R . .
C14 C 0.8304(7) 0.9309(4) 0.5282(3) 0.0436(19) Uani 1 1 d . . .
C15 C 0.7912(7) 0.8435(4) 0.4958(3) 0.0390(18) Uani 1 1 d . . .
C16 C 0.7609(7) 0.8054(4) 0.4209(3) 0.0399(18) Uani 1 1 d . . .
C17 C 0.7088(7) 0.7181(4) 0.3863(3) 0.0380(17) Uani 1 1 d . . .
H17 H 0.6826 0.6756 0.4094 0.046 Uiso 1 1 calc R . .
C18 C 0.7041(7) 0.7080(4) 0.3153(3) 0.0372(17) Uani 1 1 d . . .
H18 H 0.6757 0.6567 0.2790 0.045 Uiso 1 1 calc R . .
C19 C 0.7493(7) 0.7880(4) 0.3042(3) 0.0348(17) Uani 1 1 d . . .
C20 C 0.7601(6) 0.8039(3) 0.2371(3) 0.0293(15) Uani 1 1 d . . .
C21 C 0.8044(6) 1.1611(3) 0.2133(3) 0.0320(16) Uani 1 1 d . . .
C22 C 0.7041(7) 1.2254(4) 0.1105(3) 0.0419(18) Uani 1 1 d . . .
C23 C 0.8182(6) 1.2766(4) 0.1444(3) 0.0315(16) Uani 1 1 d . . .
C24 C 0.4499(8) 1.1798(6) 0.0327(5) 0.084(3) Uani 1 1 d . . .
H24A H 0.4531 1.1206 0.0131 0.126 Uiso 1 1 calc R . .
H24B H 0.3776 1.1965 0.0015 0.126 Uiso 1 1 calc R . .
H24C H 0.4374 1.1871 0.0820 0.126 Uiso 1 1 calc R . .
C25 C 1.0067(7) 1.4184(4) 0.1893(4) 0.050(2) Uani 1 1 d . . .
H25A H 0.9774 1.4324 0.2340 0.075 Uiso 1 1 calc R . .
H25B H 1.0448 1.4703 0.1787 0.075 Uiso 1 1 calc R . .
H25C H 1.0722 1.3822 0.1955 0.075 Uiso 1 1 calc R . .
C26 C 0.8572(8) 1.2194(4) 0.5870(3) 0.0397(18) Uani 1 1 d . . .
C27 C 0.9516(7) 1.2923(4) 0.6091(3) 0.0355(17) Uani 1 1 d . . .
H27 H 1.0186 1.2983 0.5845 0.043 Uiso 1 1 calc R . .
C28 C 0.9472(7) 1.3560(4) 0.6672(3) 0.0373(17) Uani 1 1 d . . .
H28 H 1.0119 1.4054 0.6828 0.045 Uiso 1 1 calc R . .
C29 C 0.8494(8) 1.3478(4) 0.7022(4) 0.050(2) Uani 1 1 d . . .
H29 H 0.8479 1.3913 0.7424 0.060 Uiso 1 1 calc R . .
C30 C 0.7536(8) 1.2773(4) 0.6801(4) 0.056(2) Uani 1 1 d . . .
H30 H 0.6849 1.2728 0.7037 0.067 Uiso 1 1 calc R . .
C31 C 0.7588(8) 1.2130(4) 0.6228(4) 0.054(2) Uani 1 1 d . . .
H31 H 0.6939 1.1637 0.6078 0.065 Uiso 1 1 calc R . .
C32 C 0.7812(7) 0.7868(4) 0.5453(3) 0.0369(17) Uani 1 1 d . . .
C33 C 0.7208(7) 0.7130(4) 0.6401(3) 0.0349(17) Uani 1 1 d . . .
C34 C 0.7936(6) 0.6641(4) 0.6056(3) 0.0321(16) Uani 1 1 d . . .
C35 C 0.5265(9) 0.7423(5) 0.7076(5) 0.075(3) Uani 1 1 d . . .
H35A H 0.5595 0.8029 0.7185 0.113 Uiso 1 1 calc R . .
H35B H 0.4814 0.7301 0.7442 0.113 Uiso 1 1 calc R . .
H35C H 0.4659 0.7245 0.6593 0.113 Uiso 1 1 calc R . .
C36 C 0.9081(7) 0.5300(4) 0.5607(3) 0.0446(19) Uani 1 1 d . . .
H36A H 0.8502 0.5185 0.5119 0.067 Uiso 1 1 calc R . .
H36B H 0.9362 0.4779 0.5696 0.067 Uiso 1 1 calc R . .
H36C H 0.9843 0.5719 0.5645 0.067 Uiso 1 1 calc R . .
C37 C 0.7356(6) 0.7277(4) 0.1755(3) 0.0277(15) Uani 1 1 d . . .
C38 C 0.8235(7) 0.6727(4) 0.1768(3) 0.0348(17) Uani 1 1 d . . .
H38 H 0.9010 0.6851 0.2148 0.042 Uiso 1 1 calc R . .
C39 C 0.7972(8) 0.5992(4) 0.1222(4) 0.0454(19) Uani 1 1 d . . .
H39 H 0.8581 0.5620 0.1225 0.055 Uiso 1 1 calc R . .
C40 C 0.6848(8) 0.5796(4) 0.0680(3) 0.0431(19) Uani 1 1 d . . .
H40 H 0.6668 0.5285 0.0316 0.052 Uiso 1 1 calc R . .
C41 C 0.5987(7) 0.6343(4) 0.0666(3) 0.0431(19) Uani 1 1 d . . .
H41 H 0.5210 0.6214 0.0288 0.052 Uiso 1 1 calc R . .
C42 C 0.6245(6) 0.7082(4) 0.1200(3) 0.0337(16) Uani 1 1 d . . .
H42 H 0.5644 0.7460 0.1183 0.040 Uiso 1 1 calc R . .
C43 C 0.1521(6) 0.6711(4) 0.0880(3) 0.0286(15) Uani 1 1 d . . .
C44 C 0.2754(6) 0.7097(4) 0.1383(3) 0.0276(15) Uani 1 1 d . . .
H44 H 0.3088 0.7683 0.1553 0.033 Uiso 1 1 calc R . .
C45 C 0.3339(6) 0.6473(4) 0.1563(3) 0.0278(15) Uani 1 1 d . . .
H45 H 0.4164 0.6537 0.1891 0.033 Uiso 1 1 calc R . .
C46 C 0.2504(5) 0.5691(3) 0.1175(3) 0.0207(13) Uani 1 1 d . . .
C47 C 0.2799(6) 0.4899(4) 0.1226(3) 0.0257(14) Uani 1 1 d . . .
C48 C 0.2050(5) 0.4149(3) 0.0796(3) 0.0239(14) Uani 1 1 d . . .
C49 C 0.2343(6) 0.3341(4) 0.0840(3) 0.0333(16) Uani 1 1 d . . .
H49 H 0.3048 0.3222 0.1172 0.040 Uiso 1 1 calc R . .
C50 C 0.1413(6) 0.2770(4) 0.0311(3) 0.0335(16) Uani 1 1 d . . .
H50 H 0.1368 0.2177 0.0196 0.040 Uiso 1 1 calc R . .
C51 C 0.0528(6) 0.3215(3) -0.0037(3) 0.0241(14) Uani 1 1 d . . .
C52 C -0.0604(6) 0.2836(3) -0.0577(3) 0.0255(14) Uani 1 1 d . . .
C53 C 0.4005(6) 0.4868(3) 0.1776(3) 0.0238(14) Uani 1 1 d . . .
C54 C 0.5011(6) 0.4560(4) 0.1570(3) 0.0359(17) Uani 1 1 d . . .
H54 H 0.4968 0.4386 0.1067 0.043 Uiso 1 1 calc R . .
C55 C 0.6105(6) 0.4490(4) 0.2073(3) 0.0379(17) Uani 1 1 d . . .
H55 H 0.6803 0.4276 0.1913 0.045 Uiso 1 1 calc R . .
C56 C 0.6173(6) 0.4735(3) 0.2809(3) 0.0244(14) Uani 1 1 d . . .
C57 C 0.5172(6) 0.5057(4) 0.3026(3) 0.0299(16) Uani 1 1 d . . .
H57 H 0.5212 0.5234 0.3529 0.036 Uiso 1 1 calc R . .
C58 C 0.4101(6) 0.5128(4) 0.2513(3) 0.0307(15) Uani 1 1 d . . .
H58 H 0.3414 0.5360 0.2671 0.037 Uiso 1 1 calc R . .
C59 C -0.0861(6) 0.1912(3) -0.0841(3) 0.0260(15) Uani 1 1 d . . .
C60 C -0.0972(6) 0.1385(4) -0.0373(3) 0.0338(16) Uani 1 1 d . . .
H60 H -0.0915 0.1623 0.0125 0.041 Uiso 1 1 calc R . .
C61 C -0.1163(6) 0.0520(4) -0.0621(3) 0.0369(17) Uani 1 1 d . . .
H61 H -0.1207 0.0170 -0.0291 0.044 Uiso 1 1 calc R . .
C62 C -0.1292(5) 0.0158(4) -0.1356(3) 0.0332(16) Uani 1 1 d D A .
C63 C -0.1225(6) 0.0675(4) -0.1826(3) 0.0332(16) Uani 1 1 d . . .
H63 H -0.1332 0.0433 -0.2327 0.040 Uiso 1 1 calc R . .
C64 C -0.1005(6) 0.1545(4) -0.1578(3) 0.0319(16) Uani 1 1 d . . .
H64 H -0.0953 0.1892 -0.1910 0.038 Uiso 1 1 calc R . .
N1 N 0.7982(5) 0.9599(3) 0.2721(2) 0.0296(13) Uani 1 1 d . . .
N2 N 0.8417(5) 1.1053(3) 0.3938(3) 0.0357(14) Uani 1 1 d . . .
N3 N 0.8247(6) 0.9919(3) 0.4899(3) 0.0477(17) Uani 1 1 d . . .
N4 N 0.7824(6) 0.8489(3) 0.3696(2) 0.0393(15) Uani 1 1 d . . .
N5 N 0.1393(4) 0.5852(3) 0.0747(2) 0.0219(11) Uani 1 1 d . . .
N6 N 0.0911(5) 0.4072(3) 0.0267(2) 0.0249(12) Uani 1 1 d . . .
S1 S 0.66744(19) 1.14014(10) 0.14594(9) 0.0450(5) Uani 1 1 d . . .
S2 S 0.90992(17) 1.24610(10) 0.21678(8) 0.0360(4) Uani 1 1 d . . .
S3 S 0.5961(2) 1.24269(13) 0.03523(10) 0.0624(6) Uani 1 1 d . . .
S4 S 0.87049(19) 1.36397(10) 0.11507(9) 0.0435(5) Uani 1 1 d . . .
S5 S 0.6969(2) 0.80173(10) 0.60921(9) 0.0458(5) Uani 1 1 d . . .
S6 S 0.85014(18) 0.70057(10) 0.54005(8) 0.0388(5) Uani 1 1 d . . .
S7 S 0.6580(2) 0.68681(12) 0.70897(10) 0.0583(6) Uani 1 1 d . . .
S8 S 0.8231(2) 0.56995(11) 0.62713(9) 0.0467(5) Uani 1 1 d . . .
S9 S 0.75371(16) 0.46125(10) 0.34628(8) 0.0328(4) Uani 1 1 d . . .
S10 S -0.1601(2) -0.09525(10) -0.16595(10) 0.0516(6) Uani 1 1 d D . .
O4 O -0.1786(10) -0.1152(5) -0.2427(3) 0.038(3) Uani 0.50 1 d PDU A 1
O5 O -0.0386(8) -0.1199(5) -0.1280(5) 0.054(3) Uani 0.50 1 d PDU A 1
O6 O -0.2669(8) -0.1252(5) -0.1381(5) 0.075(4) Uani 0.50 1 d PDU A 1
O4A O -0.3017(7) -0.1180(5) -0.1754(6) 0.080(4) Uani 0.50 1 d PDU A 2
O5A O -0.1274(10) -0.1123(5) -0.2364(3) 0.030(3) Uani 0.50 1 d PDU A 2
O6A O -0.0839(9) -0.1288(5) -0.1131(4) 0.053(3) Uani 0.50 1 d PDU A 2
Zn1 Zn 0.79061(9) 0.97615(4) 0.37930(4) 0.0426(3) Uani 1 1 d . B .
Zn2 Zn 0.0000 0.5000 0.0000 0.0262(3) Uani 1 2 d S . .
O1 O 0.8296(4) 0.4143(3) 0.3052(2) 0.0491(13) Uani 1 1 d . . .
O2 O 0.8178(5) 0.5448(3) 0.3854(2) 0.0530(14) Uani 1 1 d . . .
O3 O 0.7014(4) 0.4143(3) 0.3928(2) 0.0500(13) Uani 1 1 d . . .
O1A O 0.5812(5) 0.9771(3) 0.3546(3) 0.0702(17) Uani 1 1 d . . .
C1A C 0.5101(13) 1.0223(9) 0.3991(8) 0.084 Uiso 0.67 1 d PD B 1
H1A1 H 0.4837 0.9925 0.4345 0.084 Uiso 0.67 1 calc PR B 1
H1A2 H 0.5531 1.0811 0.4232 0.084 Uiso 0.67 1 calc PR B 1
C2A C 0.4146(15) 1.0150(10) 0.3391(8) 0.105 Uiso 0.67 1 d PD B 1
H2A1 H 0.4525 1.0176 0.2978 0.105 Uiso 0.67 1 calc PR B 1
H2A2 H 0.3659 1.0612 0.3470 0.105 Uiso 0.67 1 calc PR B 1
H2A3 H 0.3558 0.9611 0.3288 0.105 Uiso 0.67 1 calc PR B 1
C1AA C 0.515(3) 0.9005(18) 0.3417(15) 0.084 Uiso 0.33 1 d PD B 2
H1A3 H 0.4901 0.8885 0.3853 0.084 Uiso 0.33 1 calc PR B 2
H1A4 H 0.5629 0.8571 0.3224 0.084 Uiso 0.33 1 calc PR B 2
C2AA C 0.412(3) 0.908(2) 0.2909(16) 0.105 Uiso 0.33 1 d PD B 2
H2A4 H 0.3470 0.9293 0.3146 0.105 Uiso 0.33 1 calc PR B 2
H2A5 H 0.3745 0.8525 0.2580 0.105 Uiso 0.33 1 calc PR B 2
H2A6 H 0.4404 0.9468 0.2632 0.105 Uiso 0.33 1 calc PR B 2

loop_
_atom_site_aniso_label
_atom_site_aniso_U_11
_atom_site_aniso_U_22
_atom_site_aniso_U_33
_atom_site_aniso_U_23
_atom_site_aniso_U_13
_atom_site_aniso_U_12
C1 0.041(4) 0.023(3) 0.020(3) 0.005(3) 0.003(3) 0.012(3)
C2 0.033(4) 0.022(3) 0.018(3) 0.003(2) 0.005(3) 0.009(3)
C3 0.043(4) 0.024(3) 0.017(3) 0.006(3) 0.006(3) 0.011(3)
C4 0.043(4) 0.018(3) 0.022(3) 0.008(3) 0.003(3) 0.013(3)
C5 0.047(4) 0.014(3) 0.019(3) 0.005(2) 0.001(3) 0.009(3)
C6 0.055(5) 0.016(3) 0.021(3) 0.007(3) 0.006(3) 0.010(3)
C7 0.051(4) 0.017(3) 0.025(3) 0.007(3) 0.005(3) 0.006(3)
C8 0.057(5) 0.019(3) 0.027(3) 0.005(3) 0.009(3) 0.015(3)
C9 0.069(5) 0.020(3) 0.021(3) 0.004(3) 0.012(3) 0.010(3)
C10 0.078(6) 0.025(4) 0.022(3) 0.005(3) 0.011(3) 0.015(3)
C11 0.101(6) 0.018(4) 0.024(3) 0.001(3) 0.019(4) 0.016(4)
C12 0.089(6) 0.024(4) 0.018(3) 0.001(3) 0.010(3) 0.015(4)
C13 0.080(6) 0.030(4) 0.028(4) 0.014(3) 0.012(4) 0.016(4)
C14 0.086(6) 0.023(4) 0.025(4) 0.007(3) 0.015(4) 0.015(4)
C15 0.077(5) 0.023(4) 0.022(3) 0.007(3) 0.017(3) 0.019(3)
C16 0.075(5) 0.023(4) 0.029(4) 0.011(3) 0.017(3) 0.021(3)
C17 0.071(5) 0.020(3) 0.028(4) 0.010(3) 0.010(3) 0.022(3)
C18 0.067(5) 0.018(3) 0.022(3) 0.004(3) 0.001(3) 0.011(3)
C19 0.064(5) 0.023(4) 0.019(3) 0.005(3) 0.009(3) 0.017(3)
C20 0.046(4) 0.016(3) 0.023(3) 0.001(3) 0.003(3) 0.010(3)
C21 0.059(5) 0.017(3) 0.020(3) 0.003(2) 0.007(3) 0.013(3)
C22 0.067(5) 0.031(4) 0.026(4) 0.009(3) 0.003(3) 0.012(4)
C23 0.054(5) 0.031(4) 0.014(3) 0.007(3) 0.011(3) 0.019(3)
C24 0.062(6) 0.117(8) 0.070(6) 0.044(6) -0.010(5) 0.019(6)
C25 0.059(5) 0.049(5) 0.042(4) 0.019(3) 0.013(4) 0.000(4)
C26 0.083(6) 0.021(4) 0.019(3) 0.007(3) 0.016(4) 0.016(4)
C27 0.054(5) 0.030(4) 0.023(3) 0.001(3) 0.011(3) 0.014(3)
C28 0.057(5) 0.027(4) 0.025(3) 0.001(3) 0.006(3) 0.008(3)
C29 0.082(6) 0.032(4) 0.031(4) -0.007(3) 0.011(4) 0.020(4)
C30 0.091(6) 0.041(5) 0.041(4) -0.002(4) 0.040(4) 0.010(4)
C31 0.091(7) 0.028(4) 0.041(4) 0.001(3) 0.022(4) 0.004(4)
C32 0.066(5) 0.022(4) 0.022(3) 0.005(3) 0.008(3) 0.014(3)
C33 0.060(5) 0.022(3) 0.026(3) 0.009(3) 0.014(3) 0.006(3)
C34 0.047(4) 0.026(4) 0.024(3) 0.010(3) 0.003(3) 0.010(3)
C35 0.095(7) 0.062(6) 0.073(6) 0.002(5) 0.043(5) 0.012(5)
C36 0.053(5) 0.040(4) 0.034(4) 0.009(3) -0.008(3) 0.017(3)
C37 0.048(4) 0.022(3) 0.015(3) 0.007(2) 0.009(3) 0.005(3)
C38 0.055(5) 0.024(4) 0.026(3) 0.004(3) 0.011(3) 0.013(3)
C39 0.073(6) 0.032(4) 0.042(4) 0.011(3) 0.025(4) 0.025(4)
C40 0.078(6) 0.027(4) 0.028(4) 0.002(3) 0.024(4) 0.009(4)
C41 0.058(5) 0.034(4) 0.027(4) 0.004(3) 0.001(3) -0.007(4)
C42 0.046(4) 0.028(4) 0.030(4) 0.008(3) 0.013(3) 0.004(3)
C43 0.044(4) 0.020(3) 0.020(3) 0.005(3) 0.002(3) 0.009(3)
C44 0.029(4) 0.022(3) 0.029(3) 0.002(3) 0.004(3) 0.005(3)
C45 0.028(4) 0.029(4) 0.023(3) 0.003(3) -0.003(3) 0.009(3)
C46 0.020(3) 0.026(3) 0.015(3) 0.006(2) -0.001(2) 0.007(3)
C47 0.033(4) 0.027(4) 0.020(3) 0.007(3) 0.005(3) 0.014(3)
C48 0.025(4) 0.026(3) 0.018(3) 0.003(3) -0.003(3) 0.009(3)
C49 0.047(4) 0.021(3) 0.028(3) 0.006(3) -0.004(3) 0.015(3)
C50 0.046(4) 0.018(3) 0.038(4) 0.008(3) 0.008(3) 0.015(3)
C51 0.035(4) 0.017(3) 0.019(3) 0.005(2) 0.002(3) 0.011(3)
C52 0.036(4) 0.021(3) 0.019(3) 0.006(3) 0.003(3) 0.010(3)
C53 0.030(4) 0.024(3) 0.017(3) 0.006(2) -0.003(3) 0.013(3)
C54 0.047(5) 0.044(4) 0.015(3) 0.007(3) -0.001(3) 0.019(3)
C55 0.033(4) 0.045(4) 0.038(4) 0.011(3) 0.004(3) 0.023(3)
C56 0.029(4) 0.017(3) 0.022(3) 0.003(2) -0.003(3) 0.002(3)
C57 0.039(4) 0.032(4) 0.015(3) 0.004(3) 0.001(3) 0.007(3)
C58 0.032(4) 0.035(4) 0.025(3) 0.004(3) 0.008(3) 0.013(3)
C59 0.030(4) 0.019(3) 0.026(3) 0.001(3) 0.001(3) 0.008(3)
C60 0.054(5) 0.023(4) 0.019(3) -0.004(3) 0.004(3) 0.009(3)
C61 0.058(5) 0.021(4) 0.035(4) 0.014(3) 0.011(3) 0.012(3)
C62 0.042(4) 0.020(3) 0.035(4) 0.001(3) 0.012(3) 0.000(3)
C63 0.048(4) 0.029(4) 0.018(3) -0.003(3) 0.009(3) 0.004(3)
C64 0.037(4) 0.026(4) 0.030(4) 0.003(3) 0.007(3) 0.006(3)
N1 0.052(4) 0.017(3) 0.020(3) 0.006(2) 0.005(2) 0.011(2)
N2 0.071(4) 0.017(3) 0.023(3) 0.009(2) 0.009(3) 0.020(3)
N3 0.108(5) 0.020(3) 0.020(3) 0.009(2) 0.017(3) 0.022(3)
N4 0.082(4) 0.021(3) 0.019(3) 0.009(2) 0.012(3) 0.018(3)
N5 0.027(3) 0.018(3) 0.019(2) 0.004(2) 0.001(2) 0.006(2)
N6 0.034(3) 0.020(3) 0.018(2) 0.003(2) 0.000(2) 0.010(2)
S1 0.0611(13) 0.0329(10) 0.0354(10) 0.0168(8) -0.0067(9) 0.0066(9)
S2 0.0549(12) 0.0268(9) 0.0265(8) 0.0099(7) 0.0056(8) 0.0103(8)
S3 0.0801(16) 0.0561(13) 0.0459(12) 0.0320(10) -0.0120(11) 0.0094(11)
S4 0.0736(14) 0.0312(10) 0.0295(9) 0.0142(7) 0.0139(9) 0.0096(9)
S5 0.0860(15) 0.0274(10) 0.0323(9) 0.0100(7) 0.0217(9) 0.0232(9)
S6 0.0635(13) 0.0311(10) 0.0285(9) 0.0147(7) 0.0130(8) 0.0174(8)
S7 0.1027(18) 0.0361(11) 0.0482(12) 0.0155(9) 0.0384(12) 0.0133(11)
S8 0.0757(15) 0.0356(10) 0.0364(10) 0.0196(8) 0.0129(9) 0.0221(10)
S9 0.0383(11) 0.0246(9) 0.0292(9) 0.0050(7) -0.0058(8) 0.0099(8)
S10 0.0839(17) 0.0191(9) 0.0492(12) -0.0005(8) 0.0255(11) -0.0018(10)
O4 0.039(7) 0.029(5) 0.038(5) 0.002(4) -0.002(4) -0.001(4)
O5 0.111(7) 0.031(5) 0.040(5) 0.024(4) 0.045(5) 0.016(5)
O6 0.105(7) 0.044(5) 0.073(7) -0.004(5) 0.054(6) -0.018(5)
O4A 0.093(7) 0.045(5) 0.090(8) 0.000(5) 0.030(6) -0.015(5)
O5A 0.031(7) 0.020(4) 0.030(4) -0.002(3) -0.004(4) 0.002(4)
O6A 0.123(7) 0.025(4) 0.030(5) 0.025(4) 0.035(5) 0.021(5)
Zn1 0.0931(7) 0.0180(4) 0.0193(4) 0.0059(3) 0.0132(4) 0.0182(4)
Zn2 0.0361(7) 0.0211(5) 0.0186(5) 0.0038(4) -0.0004(4) 0.0090(5)
O1 0.049(3) 0.067(3) 0.034(3) 0.008(2) 0.003(2) 0.036(3)
O2 0.061(3) 0.031(3) 0.049(3) 0.005(2) -0.020(2) 0.008(2)
O3 0.049(3) 0.061(3) 0.044(3) 0.033(2) 0.000(2) 0.009(2)
O1A 0.075(4) 0.048(3) 0.085(4) -0.008(3) 0.042(3) 0.005(3)

loop_
_atom_type_symbol
_atom_type_description
_atom_type_scat_dispersion_real
_atom_type_scat_dispersion_imag
_atom_type_scat_source
C C 0.0033 0.0016 'International Tables Vol C Tables 4.2.6.8 and 6.1.1.4'
H H 0.0000 0.0000 'International Tables Vol C Tables 4.2.6.8 and 6.1.1.4'
N N 0.0061 0.0033 'International Tables Vol C Tables 4.2.6.8 and 6.1.1.4'
S S 0.1246 0.1234 'International Tables Vol C Tables 4.2.6.8 and 6.1.1.4'
Zn Zn 0.2839 1.4301 'International Tables Vol C Tables 4.2.6.8 and 6.1.1.4'
O O 0.0106 0.0060 'International Tables Vol C Tables 4.2.6.8 and 6.1.1.4'

loop_
_geom_angle_atom_site_label_1
_geom_angle_atom_site_label_2
_geom_angle_atom_site_label_3
_geom_angle
_geom_angle_site_symmetry_1
_geom_angle_site_symmetry_3
N1 C1 C20 125.6(5) . .
N1 C1 C2 108.6(5) . .
C20 C1 C2 125.8(5) . .
C3 C2 C1 107.6(5) . .
C3 C2 H2 126.2 . .
C1 C2 H2 126.2 . .
C2 C3 C4 107.0(5) . .
C2 C3 H3 126.5 . .
C4 C3 H3 126.5 . .
N1 C4 C5 124.7(5) . .
N1 C4 C3 109.4(5) . .
C5 C4 C3 125.9(5) . .
C6 C5 C4 126.6(5) . .
C6 C5 C21 117.5(5) . .
C4 C5 C21 115.6(5) . .
N2 C6 C5 124.8(5) . .
N2 C6 C7 109.4(5) . .
C5 C6 C7 125.7(5) . .
C8 C7 C6 107.0(5) . .
C8 C7 H7 126.5 . .
C6 C7 H7 126.5 . .
C7 C8 C9 107.5(5) . .
C7 C8 H8 126.3 . .
C9 C8 H8 126.3 . .
N2 C9 C10 124.3(5) . .
N2 C9 C8 109.9(5) . .
C10 C9 C8 125.8(5) . .
C9 C10 C11 125.1(6) . .
C9 C10 C26 118.2(5) . .
C11 C10 C26 116.6(5) . .
N3 C11 C10 126.1(6) . .
N3 C11 C12 108.9(5) . .
C10 C11 C12 124.9(5) . .
C13 C12 C11 107.7(5) . .
C13 C12 H12 126.1 . .
C11 C12 H12 126.1 . .
C12 C13 C14 107.2(5) . .
C12 C13 H13 126.4 . .
C14 C13 H13 126.4 . .
N3 C14 C15 123.9(5) . .
N3 C14 C13 109.2(5) . .
C15 C14 C13 126.9(6) . .
C16 C15 C14 126.1(6) . .
C16 C15 C32 116.8(5) . .
C14 C15 C32 117.1(5) . .
N4 C16 C15 122.9(6) . .
N4 C16 C17 110.1(5) . .
C15 C16 C17 127.0(6) . .
C18 C17 C16 107.1(5) . .
C18 C17 H17 126.4 . .
C16 C17 H17 126.4 . .
C17 C18 C19 107.6(5) . .
C17 C18 H18 126.2 . .
C19 C18 H18 126.2 . .
N4 C19 C20 124.5(5) . .
N4 C19 C18 110.3(5) . .
C20 C19 C18 125.2(5) . .
C1 C20 C19 125.7(5) . .
C1 C20 C37 118.6(5) . .
C19 C20 C37 115.6(5) . .
C5 C21 S2 125.3(5) . .
C5 C21 S1 119.2(5) . .
S2 C21 S1 115.3(3) . .
C23 C22 S1 116.0(5) . .
C23 C22 S3 123.1(5) . .
S1 C22 S3 120.8(4) . .
C22 C23 S4 121.8(5) . .
C22 C23 S2 115.0(5) . .
S4 C23 S2 123.1(4) . .
S3 C24 H24A 109.5 . .
S3 C24 H24B 109.5 . .
H24A C24 H24B 109.5 . .
S3 C24 H24C 109.5 . .
H24A C24 H24C 109.5 . .
H24B C24 H24C 109.5 . .
S4 C25 H25A 109.5 . .
S4 C25 H25B 109.5 . .
H25A C25 H25B 109.5 . .
S4 C25 H25C 109.5 . .
H25A C25 H25C 109.5 . .
H25B C25 H25C 109.5 . .
C31 C26 C27 119.0(6) . .
C31 C26 C10 118.1(6) . .
C27 C26 C10 122.9(7) . .
C28 C27 C26 119.7(7) . .
C28 C27 H27 120.2 . .
C26 C27 H27 120.2 . .
C29 C28 C27 120.1(6) . .
C29 C28 H28 119.9 . .
C27 C28 H28 119.9 . .
C28 C29 C30 121.0(6) . .
C28 C29 H29 119.5 . .
C30 C29 H29 119.5 . .
C29 C30 C31 119.0(7) . .
C29 C30 H30 120.5 . .
C31 C30 H30 120.5 . .
C30 C31 C26 121.1(7) . .
C30 C31 H31 119.5 . .
C26 C31 H31 119.5 . .
C15 C32 S6 122.1(5) . .
C15 C32 S5 123.1(5) . .
S6 C32 S5 114.8(4) . .
C34 C33 S5 114.7(5) . .
C34 C33 S7 122.3(5) . .
S5 C33 S7 123.0(4) . .
C33 C34 S6 115.9(5) . .
C33 C34 S8 121.3(5) . .
S6 C34 S8 122.8(4) . .
S7 C35 H35A 109.5 . .
S7 C35 H35B 109.5 . .
H35A C35 H35B 109.5 . .
S7 C35 H35C 109.5 . .
H35A C35 H35C 109.5 . .
H35B C35 H35C 109.5 . .
S8 C36 H36A 109.5 . .
S8 C36 H36B 109.5 . .
H36A C36 H36B 109.5 . .
S8 C36 H36C 109.5 . .
H36A C36 H36C 109.5 . .
H36B C36 H36C 109.5 . .
C42 C37 C38 119.1(6) . .
C42 C37 C20 121.7(6) . .
C38 C37 C20 119.1(5) . .
C37 C38 C39 119.3(6) . .
C37 C38 H38 120.3 . .
C39 C38 H38 120.3 . .
C40 C39 C38 121.0(7) . .
C40 C39 H39 119.5 . .
C38 C39 H39 119.5 . .
C39 C40 C41 119.5(6) . .
C39 C40 H40 120.3 . .
C41 C40 H40 120.3 . .
C40 C41 C42 120.1(6) . .
C40 C41 H41 119.9 . .
C42 C41 H41 119.9 . .
C37 C42 C41 121.0(6) . .
C37 C42 H42 119.5 . .
C41 C42 H42 119.5 . .
N5 C43 C52 126.1(5) . 2_565
N5 C43 C44 109.8(5) . .
C52 C43 C44 124.1(5) 2_565 .
C45 C44 C43 106.9(5) . .
C45 C44 H44 126.5 . .
C43 C44 H44 126.5 . .
C44 C45 C46 108.0(5) . .
C44 C45 H45 126.0 . .
C46 C45 H45 126.0 . .
N5 C46 C47 126.6(5) . .
N5 C46 C45 109.2(5) . .
C47 C46 C45 124.2(5) . .
C48 C47 C46 123.7(5) . .
C48 C47 C53 118.5(5) . .
C46 C47 C53 117.8(5) . .
C47 C48 N6 125.4(5) . .
C47 C48 C49 124.2(5) . .
N6 C48 C49 110.3(5) . .
C50 C49 C48 106.5(5) . .
C50 C49 H49 126.8 . .
C48 C49 H49 126.8 . .
C49 C50 C51 108.0(5) . .
C49 C50 H50 126.0 . .
C51 C50 H50 126.0 . .
N6 C51 C52 125.6(5) . .
N6 C51 C50 110.0(5) . .
C52 C51 C50 124.3(5) . .
C51 C52 C43 123.4(5) . 2_565
C51 C52 C59 118.5(5) . .
C43 C52 C59 118.1(5) 2_565 .
C54 C53 C58 117.8(5) . .
C54 C53 C47 121.2(5) . .
C58 C53 C47 120.9(6) . .
C53 C54 C55 121.9(6) . .
C53 C54 H54 119.1 . .
C55 C54 H54 119.1 . .
C56 C55 C54 119.6(6) . .
C56 C55 H55 120.2 . .
C54 C55 H55 120.2 . .
C57 C56 C55 119.2(5) . .
C57 C56 S9 120.3(4) . .
C55 C56 S9 120.5(5) . .
C56 C57 C58 119.9(5) . .
C56 C57 H57 120.1 . .
C58 C57 H57 120.1 . .
C57 C58 C53 121.6(6) . .
C57 C58 H58 119.2 . .
C53 C58 H58 119.2 . .
C60 C59 C64 118.5(5) . .
C60 C59 C52 121.4(5) . .
C64 C59 C52 120.1(5) . .
C61 C60 C59 120.9(5) . .
C61 C60 H60 119.6 . .
C59 C60 H60 119.6 . .
C60 C61 C62 120.3(6) . .
C60 C61 H61 119.8 . .
C62 C61 H61 119.8 . .
C63 C62 C61 119.0(5) . .
C63 C62 S10 122.0(4) . .
C61 C62 S10 118.9(4) . .
C62 C63 C64 121.1(5) . .
C62 C63 H63 119.4 . .
C64 C63 H63 119.4 . .
C63 C64 C59 120.2(6) . .
C63 C64 H64 119.9 . .
C59 C64 H64 119.9 . .
C4 N1 C1 107.3(5) . .
C4 N1 Zn1 126.5(4) . .
C1 N1 Zn1 126.1(4) . .
C6 N2 C9 106.3(5) . .
C6 N2 Zn1 124.3(4) . .
C9 N2 Zn1 124.8(4) . .
C14 N3 C11 106.8(5) . .
C14 N3 Zn1 127.6(4) . .
C11 N3 Zn1 125.3(4) . .
C16 N4 C19 104.8(5) . .
C16 N4 Zn1 126.2(4) . .
C19 N4 Zn1 125.2(4) . .
C43 N5 C46 106.0(4) . .
C43 N5 Zn2 127.2(4) . .
C46 N5 Zn2 126.4(3) . .
C51 N6 C48 105.2(4) . .
C51 N6 Zn2 127.2(4) . .
C48 N6 Zn2 127.6(4) . .
C21 S1 C22 96.6(3) . .
C21 S2 C23 97.1(3) . .
C22 S3 C24 102.8(4) . .
C23 S4 C25 102.1(3) . .
C32 S5 C33 97.3(3) . .
C32 S6 C34 97.3(3) . .
C33 S7 C35 102.7(4) . .
C34 S8 C36 101.6(3) . .
O2 S9 O1 114.5(3) . .
O2 S9 O3 111.9(3) . .
O1 S9 O3 112.1(3) . .
O2 S9 C56 105.9(3) . .
O1 S9 C56 105.6(3) . .
O3 S9 C56 106.1(3) . .
O4 S10 O6 117.2(5) . .
O6A S10 O4A 114.2(5) . .
O5A S10 O4A 110.7(4) . .
O4 S10 O5 112.0(4) . .
O6 S10 O5 109.5(4) . .
O6A S10 C62 108.6(4) . .
O4 S10 C62 107.5(4) . .
O6 S10 C62 106.3(4) . .
O5A S10 C62 105.0(4) . .
O4A S10 C62 103.6(4) . .
O5 S10 C62 103.2(4) . .
N3 Zn1 N4 88.61(19) . .
N3 Zn1 N1 167.8(2) . .
N4 Zn1 N1 89.62(18) . .
N3 Zn1 N2 89.76(19) . .
N4 Zn1 N2 167.7(2) . .
N1 Zn1 N2 89.39(18) . .
N3 Zn1 O1A 98.6(2) . .
N4 Zn1 O1A 98.2(2) . .
N1 Zn1 O1A 93.7(2) . .
N2 Zn1 O1A 94.2(2) . .
N5 Zn2 N5 180.000(1) . 2_565
N5 Zn2 N6 90.06(17) . 2_565
N5 Zn2 N6 89.94(17) 2_565 2_565
N5 Zn2 N6 89.94(17) . .
N5 Zn2 N6 90.06(17) 2_565 .
N6 Zn2 N6 180.000(1) 2_565 .
C1AA O1A C1A 99.8(15) . .
C1AA O1A Zn1 110.6(13) . .
C1A O1A Zn1 128.0(6) . .
C2A C1A O1A 89.0(11) . .
C2A C1A H1A1 113.8 . .
O1A C1A H1A1 113.8 . .
C2A C1A H1A2 113.8 . .
O1A C1A H1A2 113.8 . .
H1A1 C1A H1A2 111.0 . .
O1A C1AA C2AA 98(2) . .
O1A C1AA H1A3 112.1 . .
C2AA C1AA H1A3 112.1 . .
O1A C1AA H1A4 112.1 . .
C2AA C1AA H1A4 112.1 . .
H1A3 C1AA H1A4 109.8 . .
C1AA C2AA H2A4 109.5 . .
C1AA C2AA H2A5 109.5 . .
H2A4 C2AA H2A5 109.5 . .
C1AA C2AA H2A6 109.5 . .
H2A4 C2AA H2A6 109.5 . .
H2A5 C2AA H2A6 109.5 . .

loop_
_geom_bond_atom_site_label_1
_geom_bond_atom_site_label_2
_geom_bond_distance
_geom_bond_site_symmetry_2
C1 N1 1.386(7) .
C1 C20 1.401(8) .
C1 C2 1.437(8) .
C2 C3 1.352(7) .
C2 H2 0.9500 .
C3 C4 1.446(8) .
C3 H3 0.9500 .
C4 N1 1.358(7) .
C4 C5 1.410(7) .
C5 C6 1.395(8) .
C5 C21 1.470(8) .
C6 N2 1.371(7) .
C6 C7 1.456(8) .
C7 C8 1.349(8) .
C7 H7 0.9500 .
C8 C9 1.431(8) .
C8 H8 0.9500 .
C9 N2 1.384(7) .
C9 C10 1.402(8) .
C10 C11 1.416(8) .
C10 C26 1.494(8) .
C11 N3 1.377(7) .
C11 C12 1.430(8) .
C12 C13 1.344(8) .
C12 H12 0.9500 .
C13 C14 1.436(8) .
C13 H13 0.9500 .
C14 N3 1.368(8) .
C14 C15 1.418(8) .
C15 C16 1.409(8) .
C15 C32 1.482(8) .
C16 N4 1.380(7) .
C16 C17 1.441(8) .
C17 C18 1.343(8) .
C17 H17 0.9500 .
C18 C19 1.422(8) .
C18 H18 0.9500 .
C19 N4 1.393(7) .
C19 C20 1.405(8) .
C20 C37 1.498(8) .
C21 S2 1.667(6) .
C21 S1 1.685(6) .
C22 C23 1.343(9) .
C22 S1 1.725(7) .
C22 S3 1.754(7) .
C23 S4 1.727(6) .
C23 S2 1.734(6) .
C24 S3 1.752(9) .
C24 H24A 0.9800 .
C24 H24B 0.9800 .
C24 H24C 0.9800 .
C25 S4 1.800(7) .
C25 H25A 0.9800 .
C25 H25B 0.9800 .
C25 H25C 0.9800 .
C26 C31 1.387(10) .
C26 C27 1.396(9) .
C27 C28 1.389(8) .
C27 H27 0.9500 .
C28 C29 1.375(9) .
C28 H28 0.9500 .
C29 C30 1.376(10) .
C29 H29 0.9500 .
C30 C31 1.387(9) .
C30 H30 0.9500 .
C31 H31 0.9500 .
C32 S6 1.677(6) .
C32 S5 1.682(7) .
C33 C34 1.367(9) .
C33 S5 1.717(6) .
C33 S7 1.726(6) .
C34 S6 1.702(6) .
C34 S8 1.737(6) .
C35 S7 1.770(9) .
C35 H35A 0.9800 .
C35 H35B 0.9800 .
C35 H35C 0.9800 .
C36 S8 1.798(7) .
C36 H36A 0.9800 .
C36 H36B 0.9800 .
C36 H36C 0.9800 .
C37 C42 1.373(8) .
C37 C38 1.388(9) .
C38 C39 1.390(8) .
C38 H38 0.9500 .
C39 C40 1.369(9) .
C39 H39 0.9500 .
C40 C41 1.368(10) .
C40 H40 0.9500 .
C41 C42 1.383(8) .
C41 H41 0.9500 .
C42 H42 0.9500 .
C43 N5 1.372(7) .
C43 C52 1.408(8) 2_565
C43 C44 1.442(8) .
C44 C45 1.337(8) .
C44 H44 0.9500 .
C45 C46 1.433(7) .
C45 H45 0.9500 .
C46 N5 1.385(6) .
C46 C47 1.398(8) .
C47 C48 1.382(7) .
C47 C53 1.501(8) .
C48 N6 1.387(7) .
C48 C49 1.421(8) .
C49 C50 1.364(8) .
C49 H49 0.9500 .
C50 C51 1.410(8) .
C50 H50 0.9500 .
C51 N6 1.386(7) .
C51 C52 1.397(8) .
C52 C43 1.408(8) 2_565
C52 C59 1.473(7) .
C53 C54 1.349(8) .
C53 C58 1.383(7) .
C54 C55 1.386(8) .
C54 H54 0.9500 .
C55 C56 1.385(8) .
C55 H55 0.9500 .
C56 C57 1.363(8) .
C56 S9 1.778(6) .
C57 C58 1.379(8) .
C57 H57 0.9500 .
C58 H58 0.9500 .
C59 C60 1.392(8) .
C59 C64 1.401(8) .
C60 C61 1.383(8) .
C60 H60 0.9500 .
C61 C62 1.397(8) .
C61 H61 0.9500 .
C62 C63 1.376(8) .
C62 S10 1.770(6) .
C63 C64 1.388(8) .
C63 H63 0.9500 .
C64 H64 0.9500 .
N1 Zn1 2.062(5) .
N2 Zn1 2.076(5) .
N3 Zn1 2.052(5) .
N4 Zn1 2.057(5) .
N5 Zn2 2.001(4) .
N6 Zn2 2.009(5) .
S9 O2 1.433(4) .
S9 O1 1.443(5) .
S9 O3 1.458(5) .
S10 O6A 1.417(6) .
S10 O4 1.422(6) .
S10 O6 1.442(6) .
S10 O5A 1.465(6) .
S10 O4A 1.477(6) .
S10 O5 1.497(6) .
Zn1 O1A 2.193(6) .
Zn2 N5 2.001(4) 2_565
Zn2 N6 2.009(5) 2_565
O1A C1AA 1.32(3) .
O1A C1A 1.430(14) .
C1A C2A 1.347(15) .
C1A H1A1 0.9900 .
C1A H1A2 0.9900 .
C2A H2A1 0.9800 .
C2A H2A2 0.9800 .
C2A H2A3 0.9800 .
C1AA C2AA 1.345(17) .
C1AA H1A3 0.9900 .
C1AA H1A4 0.9900 .
C2AA H2A4 0.9800 .
C2AA H2A5 0.9800 .
C2AA H2A6 0.9800 .

loop_
_geom_torsion_atom_site_label_1
_geom_torsion_atom_site_label_2
_geom_torsion_atom_site_label_3
_geom_torsion_atom_site_label_4
_geom_torsion
_geom_torsion_site_symmetry_1
_geom_torsion_site_symmetry_4
N1 C1 C2 C3 -1.9(7) . .
C20 C1 C2 C3 175.4(6) . .
C1 C2 C3 C4 0.3(7) . .
C2 C3 C4 N1 1.5(7) . .
C2 C3 C4 C5 -177.3(6) . .
N1 C4 C5 C6 8.1(10) . .
C3 C4 C5 C6 -173.3(6) . .
N1 C4 C5 C21 -166.5(6) . .
C3 C4 C5 C21 12.1(9) . .
C4 C5 C6 N2 5.2(11) . .
C21 C5 C6 N2 179.7(6) . .
C4 C5 C6 C7 -170.2(6) . .
C21 C5 C6 C7 4.3(10) . .
N2 C6 C7 C8 2.0(7) . .
C5 C6 C7 C8 178.0(6) . .
C6 C7 C8 C9 -0.9(7) . .
C7 C8 C9 N2 -0.4(8) . .
C7 C8 C9 C10 -178.7(7) . .
N2 C9 C10 C11 -4.4(12) . .
C8 C9 C10 C11 173.7(7) . .
N2 C9 C10 C26 178.8(7) . .
C8 C9 C10 C26 -3.1(11) . .
C9 C10 C11 N3 -14.9(13) . .
C26 C10 C11 N3 162.0(7) . .
C9 C10 C11 C12 168.9(8) . .
C26 C10 C11 C12 -14.3(12) . .
N3 C11 C12 C13 -1.2(9) . .
C10 C11 C12 C13 175.6(7) . .
C11 C12 C13 C14 -0.9(9) . .
C12 C13 C14 N3 2.8(9) . .
C12 C13 C14 C15 -175.2(7) . .
N3 C14 C15 C16 10.7(13) . .
C13 C14 C15 C16 -171.6(8) . .
N3 C14 C15 C32 -169.3(7) . .
C13 C14 C15 C32 8.3(12) . .
C14 C15 C16 N4 8.8(12) . .
C32 C15 C16 N4 -171.2(6) . .
C14 C15 C16 C17 -173.4(7) . .
C32 C15 C16 C17 6.6(11) . .
N4 C16 C17 C18 2.6(8) . .
C15 C16 C17 C18 -175.4(7) . .
C16 C17 C18 C19 -1.5(8) . .
C17 C18 C19 N4 -0.1(8) . .
C17 C18 C19 C20 179.6(7) . .
N1 C1 C20 C19 -4.8(11) . .
C2 C1 C20 C19 178.3(6) . .
N1 C1 C20 C37 172.9(6) . .
C2 C1 C20 C37 -4.0(10) . .
N4 C19 C20 C1 -9.8(11) . .
C18 C19 C20 C1 170.5(6) . .
N4 C19 C20 C37 172.4(6) . .
C18 C19 C20 C37 -7.2(10) . .
C6 C5 C21 S2 60.0(8) . .
C4 C5 C21 S2 -124.9(6) . .
C6 C5 C21 S1 -116.3(6) . .
C4 C5 C21 S1 58.8(7) . .
S1 C22 C23 S4 179.1(4) . .
S3 C22 C23 S4 -1.4(9) . .
S1 C22 C23 S2 1.4(7) . .
S3 C22 C23 S2 -179.1(4) . .
C9 C10 C26 C31 118.0(8) . .
C11 C10 C26 C31 -59.1(9) . .
C9 C10 C26 C27 -60.3(10) . .
C11 C10 C26 C27 122.6(7) . .
C31 C26 C27 C28 1.4(10) . .
C10 C26 C27 C28 179.7(6) . .
C26 C27 C28 C29 -0.8(9) . .
C27 C28 C29 C30 -0.9(10) . .
C28 C29 C30 C31 1.9(11) . .
C29 C30 C31 C26 -1.2(11) . .
C27 C26 C31 C30 -0.4(11) . .
C10 C26 C31 C30 -178.8(7) . .
C16 C15 C32 S6 49.6(9) . .
C14 C15 C32 S6 -130.4(6) . .
C16 C15 C32 S5 -128.7(6) . .
C14 C15 C32 S5 51.3(9) . .
S5 C33 C34 S6 1.3(7) . .
S7 C33 C34 S6 -178.9(3) . .
S5 C33 C34 S8 -177.6(3) . .
S7 C33 C34 S8 2.2(8) . .
C1 C20 C37 C42 -70.3(8) . .
C19 C20 C37 C42 107.6(7) . .
C1 C20 C37 C38 113.8(7) . .
C19 C20 C37 C38 -68.3(8) . .
C42 C37 C38 C39 0.0(9) . .
C20 C37 C38 C39 176.0(6) . .
C37 C38 C39 C40 -1.3(10) . .
C38 C39 C40 C41 1.6(10) . .
C39 C40 C41 C42 -0.7(10) . .
C38 C37 C42 C41 0.9(9) . .
C20 C37 C42 C41 -174.9(6) . .
C40 C41 C42 C37 -0.6(10) . .
N5 C43 C44 C45 -1.7(7) . .
C52 C43 C44 C45 178.5(6) 2_565 .
C43 C44 C45 C46 0.7(7) . .
C44 C45 C46 N5 0.4(7) . .
C44 C45 C46 C47 179.8(6) . .
N5 C46 C47 C48 6.1(10) . .
C45 C46 C47 C48 -173.2(6) . .
N5 C46 C47 C53 -174.5(5) . .
C45 C46 C47 C53 6.2(9) . .
C46 C47 C48 N6 -0.8(10) . .
C53 C47 C48 N6 179.8(5) . .
C46 C47 C48 C49 179.6(6) . .
C53 C47 C48 C49 0.2(9) . .
C47 C48 C49 C50 -177.5(6) . .
N6 C48 C49 C50 2.9(7) . .
C48 C49 C50 C51 -2.2(7) . .
C49 C50 C51 N6 0.9(7) . .
C49 C50 C51 C52 -175.7(6) . .
N6 C51 C52 C43 -0.7(10) . 2_565
C50 C51 C52 C43 175.3(6) . 2_565
N6 C51 C52 C59 179.8(5) . .
C50 C51 C52 C59 -4.2(9) . .
C48 C47 C53 C54 64.0(8) . .
C46 C47 C53 C54 -115.4(7) . .
C48 C47 C53 C58 -113.6(6) . .
C46 C47 C53 C58 67.0(8) . .
C58 C53 C54 C55 0.8(9) . .
C47 C53 C54 C55 -176.9(6) . .
C53 C54 C55 C56 0.6(10) . .
C54 C55 C56 C57 -1.4(9) . .
C54 C55 C56 S9 177.5(5) . .
C55 C56 C57 C58 0.7(9) . .
S9 C56 C57 C58 -178.2(4) . .
C56 C57 C58 C53 0.8(9) . .
C54 C53 C58 C57 -1.6(9) . .
C47 C53 C58 C57 176.2(5) . .
C51 C52 C59 C60 59.1(8) . .
C43 C52 C59 C60 -120.4(7) 2_565 .
C51 C52 C59 C64 -121.2(6) . .
C43 C52 C59 C64 59.3(8) 2_565 .
C64 C59 C60 C61 2.8(9) . .
C52 C59 C60 C61 -177.5(6) . .
C59 C60 C61 C62 -2.2(10) . .
C60 C61 C62 C63 0.0(9) . .
C60 C61 C62 S10 -177.4(5) . .
C61 C62 C63 C64 1.4(10) . .
S10 C62 C63 C64 178.8(5) . .
C62 C63 C64 C59 -0.7(10) . .
C60 C59 C64 C63 -1.4(9) . .
C52 C59 C64 C63 178.9(6) . .
C5 C4 N1 C1 176.1(6) . .
C3 C4 N1 C1 -2.7(7) . .
C5 C4 N1 Zn1 -2.6(9) . .
C3 C4 N1 Zn1 178.6(4) . .
C20 C1 N1 C4 -174.4(6) . .
C2 C1 N1 C4 2.9(7) . .
C20 C1 N1 Zn1 4.3(9) . .
C2 C1 N1 Zn1 -178.4(4) . .
C5 C6 N2 C9 -178.2(6) . .
C7 C6 N2 C9 -2.1(7) . .
C5 C6 N2 Zn1 -21.6(9) . .
C7 C6 N2 Zn1 154.5(4) . .
C10 C9 N2 C6 179.9(7) . .
C8 C9 N2 C6 1.6(8) . .
C10 C9 N2 Zn1 23.5(10) . .
C8 C9 N2 Zn1 -154.9(4) . .
C15 C14 N3 C11 174.5(7) . .
C13 C14 N3 C11 -3.5(9) . .
C15 C14 N3 Zn1 -11.3(11) . .
C13 C14 N3 Zn1 170.7(5) . .
C10 C11 N3 C14 -173.9(8) . .
C12 C11 N3 C14 2.9(9) . .
C10 C11 N3 Zn1 11.8(11) . .
C12 C11 N3 Zn1 -171.5(5) . .
C15 C16 N4 C19 175.6(7) . .
C17 C16 N4 C19 -2.6(8) . .
C15 C16 N4 Zn1 -25.7(10) . .
C17 C16 N4 Zn1 156.1(5) . .
C20 C19 N4 C16 -178.0(7) . .
C18 C19 N4 C16 1.7(8) . .
C20 C19 N4 Zn1 23.0(10) . .
C18 C19 N4 Zn1 -157.3(5) . .
C52 C43 N5 C46 -178.3(6) 2_565 .
C44 C43 N5 C46 1.9(6) . .
C52 C43 N5 Zn2 8.6(9) 2_565 .
C44 C43 N5 Zn2 -171.2(4) . .
C47 C46 N5 C43 179.2(6) . .
C45 C46 N5 C43 -1.4(6) . .
C47 C46 N5 Zn2 -7.6(8) . .
C45 C46 N5 Zn2 171.8(4) . .
C52 C51 N6 C48 177.4(6) . .
C50 C51 N6 C48 0.9(6) . .
C52 C51 N6 Zn2 -2.2(9) . .
C50 C51 N6 Zn2 -178.7(4) . .
C47 C48 N6 C51 178.0(6) . .
C49 C48 N6 C51 -2.3(7) . .
C47 C48 N6 Zn2 -2.4(9) . .
C49 C48 N6 Zn2 177.3(4) . .
C5 C21 S1 C22 175.7(5) . .
S2 C21 S1 C22 -1.0(4) . .
C23 C22 S1 C21 -0.3(6) . .
S3 C22 S1 C21 -179.8(4) . .
C5 C21 S2 C23 -174.8(5) . .
S1 C21 S2 C23 1.6(4) . .
C22 C23 S2 C21 -1.8(6) . .
S4 C23 S2 C21 -179.5(4) . .
C23 C22 S3 C24 -162.2(6) . .
S1 C22 S3 C24 17.3(6) . .
C22 C23 S4 C25 168.7(6) . .
S2 C23 S4 C25 -13.8(5) . .
C15 C32 S5 C33 177.1(6) . .
S6 C32 S5 C33 -1.2(4) . .
C34 C33 S5 C32 -0.1(6) . .
S7 C33 S5 C32 -179.8(4) . .
C15 C32 S6 C34 -176.5(5) . .
S5 C32 S6 C34 1.8(4) . .
C33 C34 S6 C32 -1.9(6) . .
S8 C34 S6 C32 177.0(4) . .
C34 C33 S7 C35 -157.4(6) . .
S5 C33 S7 C35 22.3(5) . .
C33 C34 S8 C36 175.0(5) . .
S6 C34 S8 C36 -3.9(5) . .
C57 C56 S9 O2 -66.8(6) . .
C55 C56 S9 O2 114.3(5) . .
C57 C56 S9 O1 171.4(5) . .
C55 C56 S9 O1 -7.5(6) . .
C57 C56 S9 O3 52.2(5) . .
C55 C56 S9 O3 -126.7(5) . .
C63 C62 S10 O6A 142.2(7) . .
C61 C62 S10 O6A -40.4(7) . .
C63 C62 S10 O4 -1.7(7) . .
C61 C62 S10 O4 175.7(6) . .
C63 C62 S10 O6 -128.0(7) . .
C61 C62 S10 O6 49.4(7) . .
C63 C62 S10 O5A 20.1(7) . .
C61 C62 S10 O5A -162.5(6) . .
C63 C62 S10 O4A -96.1(7) . .
C61 C62 S10 O4A 81.3(7) . .
C63 C62 S10 O5 116.9(6) . .
C61 C62 S10 O5 -65.8(6) . .
C14 N3 Zn1 N4 -1.9(7) . .
C11 N3 Zn1 N4 171.3(7) . .
C14 N3 Zn1 N1 -83.6(11) . .
C11 N3 Zn1 N1 89.6(11) . .
C14 N3 Zn1 N2 -169.7(7) . .
C11 N3 Zn1 N2 3.5(6) . .
C14 N3 Zn1 O1A 96.2(7) . .
C11 N3 Zn1 O1A -90.6(6) . .
C16 N4 Zn1 N3 19.6(6) . .
C19 N4 Zn1 N3 174.2(6) . .
C16 N4 Zn1 N1 -172.5(6) . .
C19 N4 Zn1 N1 -17.9(6) . .
C16 N4 Zn1 N2 102.1(10) . .
C19 N4 Zn1 N2 -103.2(9) . .
C16 N4 Zn1 O1A -78.8(6) . .
C19 N4 Zn1 O1A 75.8(6) . .
C4 N1 Zn1 N3 -94.6(10) . .
C1 N1 Zn1 N3 86.8(10) . .
C4 N1 Zn1 N4 -176.3(5) . .
C1 N1 Zn1 N4 5.2(5) . .
C4 N1 Zn1 N2 -8.6(5) . .
C1 N1 Zn1 N2 172.9(5) . .
C4 N1 Zn1 O1A 85.6(5) . .
C1 N1 Zn1 O1A -93.0(5) . .
C6 N2 Zn1 N3 -172.4(6) . .
C9 N2 Zn1 N3 -20.0(5) . .
C6 N2 Zn1 N4 105.2(9) . .
C9 N2 Zn1 N4 -102.4(10) . .
C6 N2 Zn1 N1 19.8(5) . .
C9 N2 Zn1 N1 172.2(5) . .
C6 N2 Zn1 O1A -73.8(5) . .
C9 N2 Zn1 O1A 78.6(5) . .
C43 N5 Zn2 N6 -4.6(5) . 2_565
C46 N5 Zn2 N6 -176.4(5) . 2_565
C43 N5 Zn2 N6 175.4(5) . .
C46 N5 Zn2 N6 3.6(5) . .
C51 N6 Zn2 N5 -179.6(5) . .
C48 N6 Zn2 N5 1.0(5) . .
C51 N6 Zn2 N5 0.4(5) . 2_565
C48 N6 Zn2 N5 -179.0(5) . 2_565
N3 Zn1 O1A C1AA -89.7(14) . .
N4 Zn1 O1A C1AA 0.1(14) . .
N1 Zn1 O1A C1AA 90.3(14) . .
N2 Zn1 O1A C1AA 179.9(14) . .
N3 Zn1 O1A C1A 31.9(9) . .
N4 Zn1 O1A C1A 121.8(9) . .
N1 Zn1 O1A C1A -148.1(9) . .
N2 Zn1 O1A C1A -58.4(9) . .
C1AA O1A C1A C2A -75.1(15) . .
Zn1 O1A C1A C2A 158.9(8) . .
C1A O1A C1AA C2AA 77(2) . .
Zn1 O1A C1AA C2AA -145.6(19) . .

loop_
_platon_squeeze_void_nr
_platon_squeeze_void_average_x
_platon_squeeze_void_average_y
_platon_squeeze_void_average_z
_platon_squeeze_void_volume
_platon_squeeze_void_count_electrons
_platon_squeeze_void_content
1 0.500 0.500 0.500 152 42 ' '
2 0.440 0.956 0.095 45 14 ' '
3 0.560 0.044 0.905 45 14 ' '
